data_4344864
loop_
_publ_author_name
'Huang, Kexuan'
'Martin, Caleb D.'

_publ_section_title
;
 Peculiar Reactivity of Isothiocyanates with Pentaphenylborole.
;
_journal_issue 1
_journal_name_full 'Inorganic chemistry'
_journal_page_first 330
_journal_paper_doi 10.1021/acs.inorgchem.5b02469
_journal_volume 55
_journal_year 2015
_chemical_formula_sum 'C36 H28 B N S'
_chemical_formula_weight 517.46
_chemical_name_systematic
;
 ?
;
_space_group_crystal_system triclinic
_space_group_IT_number 2
_space_group_name_Hall '-P 1'
_space_group_name_H-M_alt 'P -1'
_symmetry_space_group_name_Hall '-P 1'
_symmetry_space_group_name_H-M 'P -1'
_atom_sites_solution_hydrogens geom
_audit_creation_method SHELXL-2013
_cell_angle_alpha 112.556(3)
_cell_angle_beta 95.018(3)
_cell_angle_gamma 93.089(3)
_cell_formula_units_Z 2
_cell_length_a 11.3089(9)
_cell_length_b 11.4503(9)
_cell_length_c 11.6477(10)
_cell_measurement_temperature 296(2)
_cell_volume 1381.3(2)
_computing_cell_refinement 'Bruker SAINT'
_computing_data_collection 'Bruker APEX2'
_computing_data_reduction 'Bruker SAINT'
_computing_molecular_graphics 'Bruker SHELXTL'
_computing_publication_material 'Bruker SHELXTL'
_computing_structure_refinement 'SHELXL-2013 (Sheldrick, 2013)'
_computing_structure_solution 'SHELXS-97 (Sheldrick 2008)'
_diffrn_ambient_temperature 296(2)
_diffrn_measured_fraction_theta_full 0.999
_diffrn_measured_fraction_theta_max 0.999
_diffrn_measurement_device_type 'Bruker APEX-II CCD'
_diffrn_measurement_method '\f and \w scans'
_diffrn_radiation_type MoK\a
_diffrn_radiation_wavelength 0.71073
_diffrn_reflns_av_R_equivalents 0.0831
_diffrn_reflns_av_unetI/netI 0.0662
_diffrn_reflns_laue_measured_fraction_full 0.999
_diffrn_reflns_laue_measured_fraction_max 0.999
_diffrn_reflns_limit_h_max 14
_diffrn_reflns_limit_h_min -14
_diffrn_reflns_limit_k_max 14
_diffrn_reflns_limit_k_min -14
_diffrn_reflns_limit_l_max 14
_diffrn_reflns_limit_l_min -14
_diffrn_reflns_number 36746
_diffrn_reflns_point_group_measured_fraction_full 0.999
_diffrn_reflns_point_group_measured_fraction_max 0.999
_diffrn_reflns_theta_full 25.242
_diffrn_reflns_theta_max 26.732
_diffrn_reflns_theta_min 2.474
_exptl_absorpt_coefficient_mu 0.143
_exptl_absorpt_correction_T_max 0.970
_exptl_absorpt_correction_T_min 0.948
_exptl_absorpt_correction_type multi-scan
_exptl_absorpt_process_details SADABs
_exptl_crystal_colour yellow
_exptl_crystal_density_diffrn 1.244
_exptl_crystal_description block
_exptl_crystal_F_000 544
_exptl_crystal_size_max 0.236
_exptl_crystal_size_mid 0.151
_exptl_crystal_size_min 0.134
_refine_diff_density_max 0.416
_refine_diff_density_min -0.271
_refine_diff_density_rms 0.049
_refine_ls_extinction_method none
_refine_ls_goodness_of_fit_ref 1.007
_refine_ls_hydrogen_treatment constr
_refine_ls_matrix_type full
_refine_ls_number_parameters 353
_refine_ls_number_reflns 5865
_refine_ls_number_restraints 0
_refine_ls_restrained_S_all 1.007
_refine_ls_R_factor_all 0.1060
_refine_ls_R_factor_gt 0.0536
_refine_ls_shift/su_max 0.000
_refine_ls_shift/su_mean 0.000
_refine_ls_structure_factor_coef Fsqd
_refine_ls_weighting_details 'w=1/[\s^2^(Fo^2^)+(0.0553P)^2^+0.6370P] where P=(Fo^2^+2Fc^2^)/3'
_refine_ls_weighting_scheme calc
_refine_ls_wR_factor_gt 0.1121
_refine_ls_wR_factor_ref 0.1310
_reflns_Friedel_coverage 0.000
_reflns_number_gt 3778
_reflns_number_total 5865
_reflns_threshold_expression 'I > 2\s(I)'
_cod_data_source_file ic5b02469_si_002.cif
_cod_data_source_block 8CH3
_cod_database_code 4344864
_shelx_space_group_comment
;
The symmetry employed for this shelxl refinement is uniquely defined
by the following loop, which should always be used as a source of
symmetry information in preference to the above space-group names.
They are only intended as comments.
;
_shelx_estimated_absorpt_t_min 0.967
_shelx_estimated_absorpt_t_max 0.981
_shelxl_version_number 2013-4

loop_
_space_group_symop_operation_xyz
'x, y, z'
'-x, -y, -z'

loop_
_atom_site_label
_atom_site_type_symbol
_atom_site_fract_x
_atom_site_fract_y
_atom_site_fract_z
_atom_site_U_iso_or_equiv
_atom_site_adp_type
_atom_site_occupancy
_atom_site_site_symmetry_order
_atom_site_calc_flag
_atom_site_refinement_flags_posn
_atom_site_refinement_flags_adp
S1 S 0.72525(6) 0.55615(6) 0.25486(7) 0.0466(2) Uani 1 1 d . .
B1 B 0.7516(2) 0.3726(2) 0.4798(2) 0.0277(6) Uani 1 1 d . .
N1 N 0.74699(16) 0.48104(16) 0.44661(17) 0.0308(4) Uani 1 1 d . .
C3 C 0.60397(17) 0.24807(19) 0.21246(19) 0.0233(5) Uani 1 1 d . .
C4 C 0.73324(17) 0.30836(19) 0.24832(19) 0.0247(5) Uani 1 1 d . .
C1 C 0.73930(17) 0.24973(19) 0.35418(19) 0.0227(5) Uani 1 1 d . .
C2 C 0.60817(17) 0.19867(19) 0.30068(19) 0.0231(5) Uani 1 1 d . .
C5 C 0.73711(18) 0.4519(2) 0.3189(2) 0.0300(5) Uani 1 1 d . .
C11 C 0.82814(18) 0.15406(19) 0.34807(18) 0.0228(5) Uani 1 1 d . .
C16 C 0.94984(18) 0.1900(2) 0.3623(2) 0.0287(5) Uani 1 1 d . .
H16 H 0.9755 0.2725 0.3731 0.034 Uiso 1 1 calc R U
C13 C 0.87744(19) -0.0533(2) 0.3350(2) 0.0304(5) Uani 1 1 d . .
H13 H 0.8526 -0.1351 0.3268 0.036 Uiso 1 1 calc R U
C12 C 0.79332(18) 0.03041(19) 0.33346(19) 0.0254(5) Uani 1 1 d . .
H12 H 0.7126 0.0033 0.3225 0.031 Uiso 1 1 calc R U
C14 C 0.99709(19) -0.0158(2) 0.3485(2) 0.0312(5) Uani 1 1 d . .
H14 H 1.0532 -0.0719 0.3495 0.037 Uiso 1 1 calc R U
C15 C 1.03339(19) 0.1059(2) 0.3606(2) 0.0318(5) Uani 1 1 d . .
H15 H 1.1141 0.1313 0.3677 0.038 Uiso 1 1 calc R U
C21 C 0.51904(17) 0.12526(19) 0.3384(2) 0.0239(5) Uani 1 1 d . .
C26 C 0.48637(18) 0.1712(2) 0.4592(2) 0.0273(5) Uani 1 1 d . .
H26 H 0.5250 0.2464 0.5191 0.033 Uiso 1 1 calc R U
C25 C 0.39699(19) 0.1059(2) 0.4908(2) 0.0321(5) Uani 1 1 d . .
H25 H 0.3745 0.1383 0.5712 0.039 Uiso 1 1 calc R U
C24 C 0.34108(18) -0.0072(2) 0.4033(2) 0.0318(5) Uani 1 1 d . .
H24 H 0.2807 -0.0507 0.4247 0.038 Uiso 1 1 calc R U
C23 C 0.37462(19) -0.0560(2) 0.2842(2) 0.0328(5) Uani 1 1 d . .
H23 H 0.3381 -0.1332 0.2259 0.039 Uiso 1 1 calc R U
C22 C 0.46250(19) 0.0099(2) 0.2516(2) 0.0296(5) Uani 1 1 d . .
H22 H 0.4842 -0.0230 0.1709 0.035 Uiso 1 1 calc R U
C36 C 0.54493(19) 0.2981(2) 0.0271(2) 0.0303(5) Uani 1 1 d . .
H36 H 0.6233 0.3301 0.0314 0.036 Uiso 1 1 calc R U
C31 C 0.51429(17) 0.25011(19) 0.1153(2) 0.0248(5) Uani 1 1 d . .
C32 C 0.39609(19) 0.2015(2) 0.1044(2) 0.0360(6) Uani 1 1 d . .
H32 H 0.3725 0.1694 0.1619 0.043 Uiso 1 1 calc R U
C34 C 0.3460(2) 0.2493(2) -0.0760(2) 0.0388(6) Uani 1 1 d . .
H34 H 0.2898 0.2486 -0.1396 0.047 Uiso 1 1 calc R U
C35 C 0.4611(2) 0.2989(2) -0.0667(2) 0.0355(6) Uani 1 1 d . .
H35 H 0.4829 0.3330 -0.1233 0.043 Uiso 1 1 calc R U
C33 C 0.3138(2) 0.2007(2) 0.0090(3) 0.0430(7) Uani 1 1 d . .
H33 H 0.2357 0.1668 0.0023 0.052 Uiso 1 1 calc R U
C41 C 0.81809(17) 0.2630(2) 0.1507(2) 0.0246(5) Uani 1 1 d . .
C42 C 0.79506(19) 0.1440(2) 0.0545(2) 0.0292(5) Uani 1 1 d . .
H42 H 0.7242 0.0954 0.0475 0.035 Uiso 1 1 calc R U
C46 C 0.92486(19) 0.3344(2) 0.1589(2) 0.0344(6) Uani 1 1 d . .
H46 H 0.9420 0.4150 0.2219 0.041 Uiso 1 1 calc R U
C44 C 0.9799(2) 0.1669(3) -0.0216(2) 0.0407(6) Uani 1 1 d . .
H44 H 1.0338 0.1348 -0.0793 0.049 Uiso 1 1 calc R U
C43 C 0.8748(2) 0.0962(2) -0.0310(2) 0.0359(6) Uani 1 1 d . .
H43 H 0.8575 0.0162 -0.0950 0.043 Uiso 1 1 calc R U
C45 C 1.0055(2) 0.2853(3) 0.0733(2) 0.0421(6) Uani 1 1 d . .
H45 H 1.0771 0.3326 0.0800 0.051 Uiso 1 1 calc R U
C61 C 0.7506(3) 0.6137(2) 0.5333(2) 0.0486(7) Uani 1 1 d . .
H6A H 0.8018 0.6658 0.5068 0.073 Uiso 1 1 calc R U
H6B H 0.7807 0.6218 0.6159 0.073 Uiso 1 1 calc R U
H6C H 0.6717 0.6407 0.5341 0.073 Uiso 1 1 calc R U
C71 C 0.76577(19) 0.3838(2) 0.6186(2) 0.0294(5) Uani 1 1 d . .
C72 C 0.8575(2) 0.3318(2) 0.6634(2) 0.0377(6) Uani 1 1 d . .
H72 H 0.9098 0.2866 0.6091 0.045 Uiso 1 1 calc R U
C73 C 0.8734(3) 0.3456(2) 0.7881(2) 0.0492(7) Uani 1 1 d . .
H73 H 0.9372 0.3121 0.8167 0.059 Uiso 1 1 calc R U
C76 C 0.6878(2) 0.4487(2) 0.7029(2) 0.0433(6) Uani 1 1 d . .
H76 H 0.6257 0.4856 0.6760 0.052 Uiso 1 1 calc R U
C74 C 0.7952(3) 0.4086(3) 0.8686(3) 0.0535(8) Uani 1 1 d . .
H74 H 0.8055 0.4172 0.9516 0.064 Uiso 1 1 calc R U
C75 C 0.7017(3) 0.4589(3) 0.8264(3) 0.0536(8) Uani 1 1 d . .
H75 H 0.6475 0.5000 0.8804 0.064 Uiso 1 1 calc R U

loop_
_atom_site_aniso_label
_atom_site_aniso_U_11
_atom_site_aniso_U_22
_atom_site_aniso_U_33
_atom_site_aniso_U_23
_atom_site_aniso_U_13
_atom_site_aniso_U_12
S1 0.0631(5) 0.0274(3) 0.0538(4) 0.0241(3) -0.0063(3) 0.0014(3)
B1 0.0195(12) 0.0260(14) 0.0356(15) 0.0099(12) 0.0020(11) 0.0025(10)
N1 0.0348(11) 0.0178(9) 0.0339(11) 0.0058(8) -0.0045(8) 0.0014(8)
C3 0.0198(10) 0.0206(11) 0.0296(12) 0.0094(10) 0.0039(9) 0.0041(8)
C4 0.0217(11) 0.0238(11) 0.0299(12) 0.0129(10) -0.0009(9) 0.0001(9)
C1 0.0202(10) 0.0231(11) 0.0284(11) 0.0144(10) 0.0018(9) 0.0006(8)
C2 0.0221(11) 0.0192(11) 0.0277(11) 0.0080(9) 0.0048(9) 0.0046(8)
C5 0.0226(11) 0.0269(12) 0.0410(14) 0.0151(11) -0.0016(10) 0.0013(9)
C11 0.0252(11) 0.0250(11) 0.0183(11) 0.0087(9) 0.0017(9) 0.0032(9)
C16 0.0255(12) 0.0241(12) 0.0353(13) 0.0118(10) -0.0009(10) -0.0009(9)
C13 0.0354(13) 0.0209(11) 0.0334(13) 0.0100(10) -0.0006(10) 0.0026(10)
C12 0.0239(11) 0.0253(12) 0.0275(12) 0.0113(10) 0.0015(9) 0.0004(9)
C14 0.0312(13) 0.0283(13) 0.0316(13) 0.0087(10) -0.0010(10) 0.0108(10)
C15 0.0234(11) 0.0320(13) 0.0372(13) 0.0112(11) 0.0009(10) 0.0013(10)
C21 0.0192(10) 0.0241(11) 0.0332(12) 0.0159(10) 0.0034(9) 0.0058(9)
C26 0.0243(11) 0.0258(12) 0.0315(12) 0.0107(10) 0.0031(9) 0.0028(9)
C25 0.0280(12) 0.0369(14) 0.0371(13) 0.0184(12) 0.0119(10) 0.0077(10)
C24 0.0201(11) 0.0362(14) 0.0478(15) 0.0263(12) 0.0045(10) 0.0002(10)
C23 0.0275(12) 0.0291(13) 0.0422(14) 0.0167(11) -0.0017(11) -0.0046(10)
C22 0.0305(12) 0.0276(12) 0.0304(12) 0.0109(10) 0.0046(10) 0.0023(10)
C36 0.0256(11) 0.0322(13) 0.0336(13) 0.0131(11) 0.0033(10) 0.0050(9)
C31 0.0213(11) 0.0217(11) 0.0302(12) 0.0090(10) 0.0007(9) 0.0040(9)
C32 0.0288(12) 0.0351(14) 0.0509(15) 0.0250(12) 0.0006(11) 0.0033(10)
C34 0.0392(14) 0.0300(13) 0.0409(14) 0.0112(12) -0.0154(11) 0.0032(11)
C35 0.0418(14) 0.0358(14) 0.0319(13) 0.0166(11) 0.0002(11) 0.0088(11)
C33 0.0248(12) 0.0380(14) 0.0667(18) 0.0253(14) -0.0125(12) -0.0023(11)
C41 0.0208(11) 0.0281(12) 0.0306(12) 0.0185(10) -0.0005(9) 0.0006(9)
C42 0.0236(11) 0.0339(13) 0.0334(13) 0.0172(11) 0.0029(10) 0.0007(10)
C46 0.0286(12) 0.0374(14) 0.0390(14) 0.0183(12) 0.0022(11) -0.0044(10)
C44 0.0259(13) 0.0683(19) 0.0344(14) 0.0255(14) 0.0076(11) 0.0100(12)
C43 0.0308(13) 0.0438(15) 0.0325(13) 0.0133(12) 0.0051(10) 0.0090(11)
C45 0.0201(12) 0.0631(18) 0.0513(16) 0.0320(15) 0.0056(11) -0.0033(12)
C61 0.0649(18) 0.0201(13) 0.0498(16) 0.0047(12) -0.0076(14) 0.0045(12)
C71 0.0341(12) 0.0192(11) 0.0286(12) 0.0033(10) 0.0018(10) -0.0022(9)
C72 0.0536(16) 0.0290(13) 0.0309(13) 0.0114(11) 0.0068(11) 0.0071(11)
C73 0.0732(19) 0.0390(16) 0.0363(15) 0.0185(13) -0.0045(14) 0.0007(14)
C76 0.0450(15) 0.0339(14) 0.0414(15) 0.0040(12) 0.0062(12) 0.0022(11)
C74 0.085(2) 0.0408(16) 0.0300(14) 0.0112(13) 0.0058(15) -0.0143(15)
C75 0.068(2) 0.0403(16) 0.0392(16) -0.0010(13) 0.0226(14) -0.0110(14)

loop_
_atom_type_symbol
_atom_type_description
_atom_type_scat_dispersion_real
_atom_type_scat_dispersion_imag
_atom_type_scat_source
C C 0.0033 0.0016 'International Tables Vol C Tables 4.2.6.8 and 6.1.1.4'
H H 0.0000 0.0000 'International Tables Vol C Tables 4.2.6.8 and 6.1.1.4'
B B 0.0013 0.0007 'International Tables Vol C Tables 4.2.6.8 and 6.1.1.4'
N N 0.0061 0.0033 'International Tables Vol C Tables 4.2.6.8 and 6.1.1.4'
S S 0.1246 0.1234 'International Tables Vol C Tables 4.2.6.8 and 6.1.1.4'

loop_
_geom_angle_atom_site_label_1
_geom_angle_atom_site_label_2
_geom_angle_atom_site_label_3
_geom_angle
N1 B1 C71 122.9(2)
N1 B1 C1 107.70(19)
C71 B1 C1 129.39(19)
C5 N1 B1 114.34(18)
C5 N1 C61 119.29(19)
B1 N1 C61 126.4(2)
C2 C3 C31 135.90(19)
C2 C3 C4 94.54(16)
C31 C3 C4 129.56(18)
C41 C4 C5 116.17(17)
C41 C4 C3 117.53(17)
C5 C4 C3 110.59(17)
C41 C4 C1 116.73(16)
C5 C4 C1 105.70(17)
C3 C4 C1 85.89(14)
C11 C1 C2 117.86(16)
C11 C1 B1 115.96(17)
C2 C1 B1 113.15(17)
C11 C1 C4 118.10(17)
C2 C1 C4 84.27(14)
B1 C1 C4 102.61(16)
C3 C2 C21 133.26(19)
C3 C2 C1 95.30(16)
C21 C2 C1 131.40(18)
N1 C5 C4 109.59(18)
N1 C5 S1 124.69(17)
C4 C5 S1 125.67(17)
C12 C11 C16 117.60(19)
C12 C11 C1 122.31(18)
C16 C11 C1 120.05(18)
C15 C16 C11 121.5(2)
C15 C16 H16 119.3
C11 C16 H16 119.3
C14 C13 C12 120.4(2)
C14 C13 H13 119.8
C12 C13 H13 119.8
C13 C12 C11 120.93(19)
C13 C12 H12 119.5
C11 C12 H12 119.5
C13 C14 C15 119.5(2)
C13 C14 H14 120.3
C15 C14 H14 120.3
C16 C15 C14 120.0(2)
C16 C15 H15 120.0
C14 C15 H15 120.0
C26 C21 C22 118.50(19)
C26 C21 C2 121.15(19)
C22 C21 C2 120.32(19)
C25 C26 C21 120.6(2)
C25 C26 H26 119.7
C21 C26 H26 119.7
C24 C25 C26 120.1(2)
C24 C25 H25 119.9
C26 C25 H25 119.9
C23 C24 C25 120.1(2)
C23 C24 H24 119.9
C25 C24 H24 119.9
C24 C23 C22 120.0(2)
C24 C23 H23 120.0
C22 C23 H23 120.0
C23 C22 C21 120.7(2)
C23 C22 H22 119.7
C21 C22 H22 119.7
C35 C36 C31 121.4(2)
C35 C36 H36 119.3
C31 C36 H36 119.3
C32 C31 C36 117.38(19)
C32 C31 C3 121.8(2)
C36 C31 C3 120.79(18)
C33 C32 C31 120.6(2)
C33 C32 H32 119.7
C31 C32 H32 119.7
C35 C34 C33 119.7(2)
C35 C34 H34 120.1
C33 C34 H34 120.1
C34 C35 C36 120.0(2)
C34 C35 H35 120.0
C36 C35 H35 120.0
C34 C33 C32 120.9(2)
C34 C33 H33 119.6
C32 C33 H33 119.6
C42 C41 C46 118.2(2)
C42 C41 C4 120.04(18)
C46 C41 C4 121.6(2)
C43 C42 C41 121.5(2)
C43 C42 H42 119.3
C41 C42 H42 119.3
C45 C46 C41 120.2(2)
C45 C46 H46 119.9
C41 C46 H46 119.9
C43 C44 C45 120.0(2)
C43 C44 H44 120.0
C45 C44 H44 120.0
C44 C43 C42 119.9(2)
C44 C43 H43 120.1
C42 C43 H43 120.1
C44 C45 C46 120.3(2)
C44 C45 H45 119.8
C46 C45 H45 119.8
N1 C61 H6A 109.5
N1 C61 H6B 109.5
H6A C61 H6B 109.5
N1 C61 H6C 109.5
H6A C61 H6C 109.5
H6B C61 H6C 109.5
C72 C71 C76 117.3(2)
C72 C71 B1 121.2(2)
C76 C71 B1 121.5(2)
C71 C72 C73 121.5(2)
C71 C72 H72 119.2
C73 C72 H72 119.2
C74 C73 C72 120.1(3)
C74 C73 H73 120.0
C72 C73 H73 120.0
C75 C76 C71 121.0(3)
C75 C76 H76 119.5
C71 C76 H76 119.5
C73 C74 C75 119.8(3)
C73 C74 H74 120.1
C75 C74 H74 120.1
C74 C75 C76 120.2(3)
C74 C75 H75 119.9
C76 C75 H75 119.9

loop_
_geom_bond_atom_site_label_1
_geom_bond_atom_site_label_2
_geom_bond_distance
S1 C5 1.638(2)
B1 N1 1.438(3)
B1 C71 1.564(3)
B1 C1 1.582(3)
N1 C5 1.386(3)
N1 C61 1.463(3)
C3 C2 1.348(3)
C3 C31 1.460(3)
C3 C4 1.533(3)
C4 C41 1.508(3)
C4 C5 1.526(3)
C4 C1 1.613(3)
C1 C11 1.512(3)
C1 C2 1.547(3)
C2 C21 1.478(3)
C11 C12 1.390(3)
C11 C16 1.392(3)
C16 C15 1.381(3)
C16 H16 0.9300
C13 C14 1.374(3)
C13 C12 1.390(3)
C13 H13 0.9300
C12 H12 0.9300
C14 C15 1.381(3)
C14 H14 0.9300
C15 H15 0.9300
C21 C26 1.391(3)
C21 C22 1.396(3)
C26 C25 1.383(3)
C26 H26 0.9300
C25 C24 1.379(3)
C25 H25 0.9300
C24 C23 1.379(3)
C24 H24 0.9300
C23 C22 1.381(3)
C23 H23 0.9300
C22 H22 0.9300
C36 C35 1.386(3)
C36 C31 1.397(3)
C36 H36 0.9300
C31 C32 1.396(3)
C32 C33 1.382(3)
C32 H32 0.9300
C34 C35 1.370(3)
C34 C33 1.373(4)
C34 H34 0.9300
C35 H35 0.9300
C33 H33 0.9300
C41 C42 1.385(3)
C41 C46 1.396(3)
C42 C43 1.378(3)
C42 H42 0.9300
C46 C45 1.388(3)
C46 H46 0.9300
C44 C43 1.373(3)
C44 C45 1.376(4)
C44 H44 0.9300
C43 H43 0.9300
C45 H45 0.9300
C61 H6A 0.9600
C61 H6B 0.9600
C61 H6C 0.9600
C71 C72 1.383(3)
C71 C76 1.399(3)
C72 C73 1.393(3)
C72 H72 0.9300
C73 C74 1.369(4)
C73 H73 0.9300
C76 C75 1.392(4)
C76 H76 0.9300
C74 C75 1.373(4)
C74 H74 0.9300
C75 H75 0.9300

loop_
_geom_torsion_atom_site_label_1
_geom_torsion_atom_site_label_2
_geom_torsion_atom_site_label_3
_geom_torsion_atom_site_label_4
_geom_torsion
C71 B1 N1 C5 178.50(19)
C1 B1 N1 C5 -1.8(2)
C71 B1 N1 C61 -2.1(3)
C1 B1 N1 C61 177.6(2)
C2 C3 C4 C41 118.11(19)
C31 C3 C4 C41 -62.4(3)
C2 C3 C4 C5 -105.24(19)
C31 C3 C4 C5 74.3(3)
C2 C3 C4 C1 0.00(16)
C31 C3 C4 C1 179.5(2)
N1 B1 C1 C11 132.66(18)
C71 B1 C1 C11 -47.7(3)
N1 B1 C1 C2 -86.7(2)
C71 B1 C1 C2 93.0(3)
N1 B1 C1 C4 2.4(2)
C71 B1 C1 C4 -177.9(2)
C41 C4 C1 C11 -0.3(3)
C5 C4 C1 C11 -131.14(18)
C3 C4 C1 C11 118.61(18)
C41 C4 C1 C2 -118.86(18)
C5 C4 C1 C2 110.25(16)
C3 C4 C1 C2 0.00(14)
C41 C4 C1 B1 128.66(18)
C5 C4 C1 B1 -2.23(19)
C3 C4 C1 B1 -112.48(16)
C31 C3 C2 C21 -1.5(4)
C4 C3 C2 C21 178.0(2)
C31 C3 C2 C1 -179.5(2)
C4 C3 C2 C1 0.00(17)
C11 C1 C2 C3 -118.85(19)
B1 C1 C2 C3 101.29(19)
C4 C1 C2 C3 0.00(16)
C11 C1 C2 C21 63.1(3)
B1 C1 C2 C21 -76.8(3)
C4 C1 C2 C21 -178.0(2)
B1 N1 C5 C4 0.3(2)
C61 N1 C5 C4 -179.15(19)
B1 N1 C5 S1 177.70(16)
C61 N1 C5 S1 -1.8(3)
C41 C4 C5 N1 -129.89(19)
C3 C4 C5 N1 92.8(2)
C1 C4 C5 N1 1.3(2)
C41 C4 C5 S1 52.7(2)
C3 C4 C5 S1 -84.6(2)
C1 C4 C5 S1 -176.05(15)
C2 C1 C11 C12 -20.1(3)
B1 C1 C11 C12 118.6(2)
C4 C1 C11 C12 -119.0(2)
C2 C1 C11 C16 162.52(19)
B1 C1 C11 C16 -58.7(3)
C4 C1 C11 C16 63.6(3)
C12 C11 C16 C15 0.7(3)
C1 C11 C16 C15 178.2(2)
C14 C13 C12 C11 -1.3(3)
C16 C11 C12 C13 1.0(3)
C1 C11 C12 C13 -176.48(19)
C12 C13 C14 C15 0.0(3)
C11 C16 C15 C14 -2.0(3)
C13 C14 C15 C16 1.6(3)
C3 C2 C21 C26 -119.6(3)
C1 C2 C21 C26 57.7(3)
C3 C2 C21 C22 58.0(3)
C1 C2 C21 C22 -124.7(2)
C22 C21 C26 C25 -2.2(3)
C2 C21 C26 C25 175.48(19)
C21 C26 C25 C24 1.5(3)
C26 C25 C24 C23 0.4(3)
C25 C24 C23 C22 -1.4(3)
C24 C23 C22 C21 0.6(3)
C26 C21 C22 C23 1.2(3)
C2 C21 C22 C23 -176.55(19)
C35 C36 C31 C32 0.8(3)
C35 C36 C31 C3 179.0(2)
C2 C3 C31 C32 6.5(4)
C4 C3 C31 C32 -172.8(2)
C2 C3 C31 C36 -171.7(2)
C4 C3 C31 C36 9.0(3)
C36 C31 C32 C33 0.5(3)
C3 C31 C32 C33 -177.8(2)
C33 C34 C35 C36 1.0(4)
C31 C36 C35 C34 -1.5(3)
C35 C34 C33 C32 0.3(4)
C31 C32 C33 C34 -1.0(4)
C5 C4 C41 C42 -157.72(19)
C3 C4 C41 C42 -23.4(3)
C1 C4 C41 C42 76.5(2)
C5 C4 C41 C46 26.7(3)
C3 C4 C41 C46 161.03(19)
C1 C4 C41 C46 -99.1(2)
C46 C41 C42 C43 0.3(3)
C4 C41 C42 C43 -175.42(19)
C42 C41 C46 C45 -0.9(3)
C4 C41 C46 C45 174.7(2)
C45 C44 C43 C42 0.0(3)
C41 C42 C43 C44 0.2(3)
C43 C44 C45 C46 -0.7(4)
C41 C46 C45 C44 1.2(3)
N1 B1 C71 C72 -124.4(2)
C1 B1 C71 C72 56.0(3)
N1 B1 C71 C76 54.4(3)
C1 B1 C71 C76 -125.2(2)
C76 C71 C72 C73 -1.3(3)
B1 C71 C72 C73 177.5(2)
C71 C72 C73 C74 2.0(4)
C72 C71 C76 C75 -0.7(3)
B1 C71 C76 C75 -179.5(2)
C72 C73 C74 C75 -0.5(4)
C73 C74 C75 C76 -1.5(4)
C71 C76 C75 C74 2.1(4)
